data_4068727
loop_
_publ_author_name
'Cohen, Ad'
'Kopilov, Jacob'
'Goldberg, Israel'
'Kol, Moshe'

_publ_section_title
;
 C1-Symmetric Zirconium Complexes of [ONNO&#x2032;]-Type Salan Ligands:
 Accurate Control of Catalyst Activity, Isospecificity, and Molecular
 Weight in 1-Hexene Polymerization
;
_journal_issue 5
_journal_name_full Organometallics
_journal_page_first 1391
_journal_paper_doi 10.1021/om801058w
_journal_volume 28
_journal_year 2009
_chemical_formula_moiety 'C34 H54 Cl2 N2 O4 Zr, C5 H12'
_chemical_formula_sum 'C39 H66 Cl2 N2 O4 Zr'
_chemical_formula_weight 789.06
_chemical_name_systematic
; 
 ? 
;
_space_group_IT_number 14
_symmetry_cell_setting monoclinic
_symmetry_space_group_name_Hall '-P 2ybc'
_symmetry_space_group_name_H-M 'P 1 21/c 1'
_atom_sites_solution_hydrogens geom
_atom_sites_solution_primary direct
_atom_sites_solution_secondary difmap
_audit_creation_method SHELXL-97
_cell_angle_alpha 90.00
_cell_angle_beta 94.8897(6)
_cell_angle_gamma 90.00
_cell_formula_units_Z 8
_cell_length_a 15.1736(2)
_cell_length_b 15.2555(2)
_cell_length_c 36.9388(5)
_cell_measurement_reflns_used 15694
_cell_measurement_temperature 110(2)
_cell_measurement_theta_max 28.18
_cell_measurement_theta_min 2.13
_cell_volume 8519.5(2)
_computing_cell_refinement Denzo
_computing_data_collection 'Collect, Nonius B.V.'
_computing_data_reduction 'Denzo & Scalepack'
_computing_structure_refinement 'SHELXL-97 (Sheldrick, 1997)'
_computing_structure_solution SIR-97
_diffrn_ambient_temperature 110(2)
_diffrn_detector_area_resol_mean 12.8
_diffrn_measured_fraction_theta_full 0.959
_diffrn_measured_fraction_theta_max 0.959
_diffrn_measurement_device_type 'Nonius KappaCCD'
_diffrn_measurement_method '1 deg. \f and \w scans'
_diffrn_radiation_monochromator graphite
_diffrn_radiation_source 'fine-focus sealed tube'
_diffrn_radiation_type MoK\a
_diffrn_radiation_wavelength 0.71073
_diffrn_reflns_av_R_equivalents 0.0580
_diffrn_reflns_av_sigmaI/netI 0.0987
_diffrn_reflns_limit_h_max 20
_diffrn_reflns_limit_h_min 0
_diffrn_reflns_limit_k_max 20
_diffrn_reflns_limit_k_min 0
_diffrn_reflns_limit_l_max 48
_diffrn_reflns_limit_l_min -48
_diffrn_reflns_number 45312
_diffrn_reflns_theta_full 28.18
_diffrn_reflns_theta_max 28.18
_diffrn_reflns_theta_min 2.13
_diffrn_standards_number 0
_exptl_absorpt_coefficient_mu 0.421
_exptl_absorpt_correction_type none
_exptl_crystal_colour colorless
_exptl_crystal_density_diffrn 1.230
_exptl_crystal_density_method 'not measured'
_exptl_crystal_description prism
_exptl_crystal_F_000 3360
_exptl_crystal_size_max 0.25
_exptl_crystal_size_mid 0.25
_exptl_crystal_size_min 0.15
_refine_diff_density_max 1.208
_refine_diff_density_min -0.618
_refine_diff_density_rms 0.091
_refine_ls_extinction_method none
_refine_ls_goodness_of_fit_ref 0.974
_refine_ls_hydrogen_treatment constr
_refine_ls_matrix_type full
_refine_ls_number_parameters 897
_refine_ls_number_reflns 20076
_refine_ls_number_restraints 0
_refine_ls_restrained_S_all 0.974
_refine_ls_R_factor_all 0.1237
_refine_ls_R_factor_gt 0.0579
_refine_ls_shift/su_max 0.049
_refine_ls_shift/su_mean 0.002
_refine_ls_structure_factor_coef Fsqd
_refine_ls_weighting_details 'calc w=1/[\s^2^(Fo^2^)+(0.0845P)^2^+0.0000P] where P=(Fo^2^+2Fc^2^)/3'
_refine_ls_weighting_scheme calc
_refine_ls_wR_factor_gt 0.1320
_refine_ls_wR_factor_ref 0.1618
_reflns_number_gt 11535
_reflns_number_total 20076
_reflns_threshold_expression >2sigma(I)
_cod_data_source_file om801058w_si_002.cif
_cod_data_source_block mk180
_cod_original_sg_symbol_H-M 'P 21/c'
_cod_database_code 4068727

loop_
_symmetry_equiv_pos_as_xyz
'x, y, z'
'-x, y+1/2, -z+1/2'
'-x, -y, -z'
'x, -y-1/2, z-1/2'

loop_
_atom_site_label
_atom_site_type_symbol
_atom_site_fract_x
_atom_site_fract_y
_atom_site_fract_z
_atom_site_U_iso_or_equiv
_atom_site_adp_type
_atom_site_occupancy
_atom_site_symmetry_multiplicity
_atom_site_calc_flag
_atom_site_refinement_flags
Zr1 Zr 0.84475(2) 0.14071(2) 0.084518(9) 0.02408(10) Uani 1 1 d .
O2 O 0.86170(15) 0.27103(14) 0.07862(6) 0.0273(5) Uani 1 1 d .
O3 O 0.86344(14) 0.00891(15) 0.07652(6) 0.0283(6) Uani 1 1 d .
O4 O 0.72141(15) 0.13668(15) 0.06814(6) 0.0304(6) Uani 1 1 d .
O5 O 0.85465(15) 0.13925(14) 0.13730(6) 0.0284(5) Uani 1 1 d .
N6 N 0.89183(19) 0.15315(17) 0.02257(8) 0.0270(7) Uani 1 1 d .
N7 N 1.00874(18) 0.12415(18) 0.08880(8) 0.0259(6) Uani 1 1 d .
C8 C 0.8550(2) 0.3365(2) 0.05407(9) 0.0249(8) Uani 1 1 d .
C9 C 0.8521(2) 0.4252(2) 0.06549(9) 0.0272(8) Uani 1 1 d .
C10 C 0.8470(2) 0.4902(2) 0.03859(10) 0.0279(8) Uani 1 1 d .
H10 H 0.8454 0.5497 0.0460 0.033 Uiso 1 1 calc R
C11 C 0.8442(2) 0.4724(2) 0.00162(10) 0.0283(8) Uani 1 1 d .
C12 C 0.8461(2) 0.3843(2) -0.00845(10) 0.0293(8) Uani 1 1 d .
H12 H 0.8448 0.3702 -0.0335 0.035 Uiso 1 1 calc R
C13 C 0.8499(2) 0.3161(2) 0.01677(9) 0.0267(8) Uani 1 1 d .
C14 C 0.8394(2) 0.2245(2) 0.00284(9) 0.0295(8) Uani 1 1 d .
H14A H 0.8545 0.2243 -0.0227 0.035 Uiso 1 1 calc R
H14B H 0.7760 0.2089 0.0026 0.035 Uiso 1 1 calc R
C15 C 0.8735(2) 0.0726(2) 0.00070(10) 0.0343(9) Uani 1 1 d .
H15A H 0.8862 0.0835 -0.0245 0.051 Uiso 1 1 calc R
H15B H 0.8112 0.0563 0.0013 0.051 Uiso 1 1 calc R
H15C H 0.9111 0.0247 0.0108 0.051 Uiso 1 1 calc R
C16 C 0.9869(2) 0.1747(2) 0.02457(10) 0.0312(8) Uani 1 1 d .
H16A H 0.9957 0.2366 0.0321 0.037 Uiso 1 1 calc R
H16B H 1.0089 0.1678 0.0003 0.037 Uiso 1 1 calc R
C17 C 1.0398(2) 0.1148(2) 0.05180(10) 0.0303(8) Uani 1 1 d .
H17A H 1.0329 0.0531 0.0437 0.036 Uiso 1 1 calc R
H17B H 1.1034 0.1300 0.0526 0.036 Uiso 1 1 calc R
C18 C 1.0498(2) 0.2028(2) 0.10692(10) 0.0331(9) Uani 1 1 d .
H18A H 1.0307 0.2077 0.1315 0.050 Uiso 1 1 calc R
H18B H 1.0315 0.2553 0.0930 0.050 Uiso 1 1 calc R
H18C H 1.1144 0.1973 0.1083 0.050 Uiso 1 1 calc R
C19 C 1.0368(2) 0.0476(2) 0.11217(10) 0.0290(8) Uani 1 1 d .
H19A H 1.0130 0.0554 0.1361 0.035 Uiso 1 1 calc R
H19B H 1.1022 0.0482 0.1163 0.035 Uiso 1 1 calc R
C20 C 1.0084(2) -0.0419(2) 0.09740(9) 0.0280(8) Uani 1 1 d .
C21 C 0.9234(2) -0.0558(2) 0.08033(9) 0.0275(8) Uani 1 1 d .
C22 C 0.9029(2) -0.1392(2) 0.06667(9) 0.0300(8) Uani 1 1 d .
C23 C 0.9592(2) -0.2096(2) 0.07224(9) 0.0330(9) Uani 1 1 d .
H23 H 0.9425 -0.2663 0.0634 0.040 Uiso 1 1 calc R
C24 C 1.0405(2) -0.1955(2) 0.09097(10) 0.0333(9) Uani 1 1 d .
C25 C 1.0661(2) -0.1120(2) 0.10272(10) 0.0306(8) Uani 1 1 d .
H25 H 1.1235 -0.1029 0.1145 0.037 Uiso 1 1 calc R
C26 C 0.8505(2) 0.4488(2) 0.10579(10) 0.0280(8) Uani 1 1 d .
C27 C 0.7676(2) 0.4099(3) 0.12042(10) 0.0375(9) Uani 1 1 d .
H27A H 0.7149 0.4344 0.1070 0.056 Uiso 1 1 calc R
H27B H 0.7670 0.4243 0.1463 0.056 Uiso 1 1 calc R
H27C H 0.7679 0.3461 0.1174 0.056 Uiso 1 1 calc R
C28 C 0.9326(2) 0.4133(3) 0.12848(10) 0.0389(10) Uani 1 1 d .
H28A H 0.9340 0.3492 0.1266 0.058 Uiso 1 1 calc R
H28B H 0.9301 0.4302 0.1540 0.058 Uiso 1 1 calc R
H28C H 0.9861 0.4378 0.1193 0.058 Uiso 1 1 calc R
C29 C 0.8497(3) 0.5481(2) 0.11156(11) 0.0486(11) Uani 1 1 d .
H29A H 0.9042 0.5735 0.1037 0.073 Uiso 1 1 calc R
H29B H 0.8457 0.5608 0.1374 0.073 Uiso 1 1 calc R
H29C H 0.7986 0.5736 0.0973 0.073 Uiso 1 1 calc R
C30 C 0.8382(2) 0.5441(2) -0.02752(10) 0.0315(8) Uani 1 1 d .
C31 C 0.8497(3) 0.6358(2) -0.01061(11) 0.0483(11) Uani 1 1 d .
H31A H 0.8034 0.6460 0.0058 0.072 Uiso 1 1 calc R
H31B H 0.8453 0.6801 -0.0299 0.072 Uiso 1 1 calc R
H31C H 0.9079 0.6399 0.0030 0.072 Uiso 1 1 calc R
C32 C 0.9109(3) 0.5320(3) -0.05347(11) 0.0492(11) Uani 1 1 d .
H32A H 0.9689 0.5318 -0.0395 0.074 Uiso 1 1 calc R
H32B H 0.9084 0.5804 -0.0710 0.074 Uiso 1 1 calc R
H32C H 0.9020 0.4763 -0.0664 0.074 Uiso 1 1 calc R
C33 C 0.7470(2) 0.5395(3) -0.04914(11) 0.0462(11) Uani 1 1 d .
H33A H 0.7384 0.4810 -0.0598 0.069 Uiso 1 1 calc R
H33B H 0.7440 0.5834 -0.0686 0.069 Uiso 1 1 calc R
H33C H 0.7007 0.5512 -0.0329 0.069 Uiso 1 1 calc R
C34 C 0.6292(2) 0.1355(3) 0.05834(11) 0.0363(9) Uani 1 1 d .
C35 C 0.5992(3) 0.2291(3) 0.04930(14) 0.0638(14) Uani 1 1 d .
H35A H 0.6087 0.2657 0.0711 0.096 Uiso 1 1 calc R
H35B H 0.5363 0.2291 0.0408 0.096 Uiso 1 1 calc R
H35C H 0.6336 0.2527 0.0302 0.096 Uiso 1 1 calc R
C36 C 0.6122(3) 0.0761(3) 0.02556(12) 0.0565(13) Uani 1 1 d .
H36A H 0.6352 0.1038 0.0043 0.085 Uiso 1 1 calc R
H36B H 0.5485 0.0663 0.0208 0.085 Uiso 1 1 calc R
H36C H 0.6421 0.0198 0.0304 0.085 Uiso 1 1 calc R
C37 C 0.5835(3) 0.0999(3) 0.09044(12) 0.0606(14) Uani 1 1 d .
H37A H 0.6095 0.0432 0.0979 0.091 Uiso 1 1 calc R
H37B H 0.5202 0.0924 0.0833 0.091 Uiso 1 1 calc R
H37C H 0.5914 0.1412 0.1108 0.091 Uiso 1 1 calc R
C38 C 0.8363(2) 0.1212(2) 0.17330(10) 0.0310(9) Uani 1 1 d .
C39 C 0.7532(2) 0.1701(3) 0.18115(10) 0.0425(10) Uani 1 1 d .
H39A H 0.7625 0.2332 0.1783 0.064 Uiso 1 1 calc R
H39B H 0.7395 0.1579 0.2061 0.064 Uiso 1 1 calc R
H39C H 0.7038 0.1510 0.1642 0.064 Uiso 1 1 calc R
C40 C 0.9145(2) 0.1529(3) 0.19923(11) 0.0449(11) Uani 1 1 d .
H40A H 0.9682 0.1210 0.1941 0.067 Uiso 1 1 calc R
H40B H 0.9018 0.1420 0.2244 0.067 Uiso 1 1 calc R
H40C H 0.9235 0.2158 0.1957 0.067 Uiso 1 1 calc R
C41 C 0.8241(3) 0.0225(3) 0.17686(12) 0.0538(12) Uani 1 1 d .
H41A H 0.7770 0.0027 0.1589 0.081 Uiso 1 1 calc R
H41B H 0.8081 0.0087 0.2014 0.081 Uiso 1 1 calc R
H41C H 0.8795 -0.0073 0.1726 0.081 Uiso 1 1 calc R
Cl42 Cl 1.11200(7) -0.28401(6) 0.10002(3) 0.0448(3) Uani 1 1 d .
Cl43 Cl 0.80020(7) -0.15562(6) 0.04266(3) 0.0456(3) Uani 1 1 d .
Zr44 Zr 0.63794(2) 0.40986(2) 0.292167(9) 0.02710(10) Uani 1 1 d .
O45 O 0.55610(15) 0.39954(15) 0.24552(6) 0.0309(6) Uani 1 1 d .
O46 O 0.68698(15) 0.44022(15) 0.34511(6) 0.0310(6) Uani 1 1 d .
O47 O 0.64956(15) 0.28713(15) 0.30154(7) 0.0311(6) Uani 1 1 d .
O48 O 0.74051(14) 0.44784(15) 0.26885(6) 0.0314(6) Uani 1 1 d .
N49 N 0.48909(18) 0.4187(2) 0.31355(8) 0.0324(7) Uani 1 1 d .
N50 N 0.5977(2) 0.56695(19) 0.29840(8) 0.0336(7) Uani 1 1 d .
C51 C 0.4725(2) 0.3858(2) 0.23151(10) 0.0295(8) Uani 1 1 d .
C52 C 0.4478(2) 0.3932(2) 0.19378(10) 0.0269(8) Uani 1 1 d .
C53 C 0.3575(2) 0.3862(2) 0.18251(10) 0.0297(8) Uani 1 1 d .
H53 H 0.3402 0.3923 0.1573 0.036 Uiso 1 1 calc R
C54 C 0.2915(2) 0.3708(2) 0.20561(10) 0.0287(8) Uani 1 1 d .
C55 C 0.3191(2) 0.3587(2) 0.24228(10) 0.0305(8) Uani 1 1 d .
H55 H 0.2762 0.3459 0.2588 0.037 Uiso 1 1 calc R
C56 C 0.4077(2) 0.3649(2) 0.25535(10) 0.0304(8) Uani 1 1 d .
C57 C 0.4340(2) 0.3482(2) 0.29475(10) 0.0358(9) Uani 1 1 d .
H57A H 0.3796 0.3406 0.3075 0.043 Uiso 1 1 calc R
H57B H 0.4673 0.2924 0.2970 0.043 Uiso 1 1 calc R
C58 C 0.4909(2) 0.4008(3) 0.35307(10) 0.0414(10) Uani 1 1 d .
H58A H 0.4302 0.3974 0.3602 0.062 Uiso 1 1 calc R
H58B H 0.5226 0.4481 0.3666 0.062 Uiso 1 1 calc R
H58C H 0.5212 0.3450 0.3586 0.062 Uiso 1 1 calc R
C59 C 0.4489(2) 0.5059(2) 0.30523(11) 0.0385(10) Uani 1 1 d .
H59A H 0.3953 0.5127 0.3185 0.046 Uiso 1 1 calc R
H59B H 0.4309 0.5099 0.2789 0.046 Uiso 1 1 calc R
C60 C 0.5137(2) 0.5789(2) 0.31608(11) 0.0375(9) Uani 1 1 d .
H60A H 0.4869 0.6361 0.3088 0.045 Uiso 1 1 calc R
H60B H 0.5265 0.5791 0.3428 0.045 Uiso 1 1 calc R
C61 C 0.5894(3) 0.6050(2) 0.26143(10) 0.0410(10) Uani 1 1 d .
H61A H 0.5423 0.5746 0.2465 0.062 Uiso 1 1 calc R
H61B H 0.6454 0.5982 0.2504 0.062 Uiso 1 1 calc R
H61C H 0.5748 0.6674 0.2629 0.062 Uiso 1 1 calc R
C62 C 0.6713(2) 0.6161(2) 0.31977(10) 0.0353(9) Uani 1 1 d .
H62A H 0.7278 0.6032 0.3093 0.042 Uiso 1 1 calc R
H62B H 0.6601 0.6798 0.3172 0.042 Uiso 1 1 calc R
C63 C 0.6801(2) 0.5928(2) 0.35942(10) 0.0316(9) Uani 1 1 d .
C64 C 0.6777(2) 0.6576(2) 0.38573(11) 0.0362(9) Uani 1 1 d .
H64 H 0.6720 0.7173 0.3786 0.043 Uiso 1 1 calc R
C65 C 0.6836(2) 0.6358(2) 0.42229(11) 0.0374(10) Uani 1 1 d .
C66 C 0.6918(2) 0.5494(2) 0.43339(11) 0.0349(9) Uani 1 1 d .
H66 H 0.6956 0.5344 0.4584 0.042 Uiso 1 1 calc R
C67 C 0.6944(2) 0.4847(2) 0.40679(10) 0.0290(8) Uani 1 1 d .
C68 C 0.6884(2) 0.5035(2) 0.36973(10) 0.0304(8) Uani 1 1 d .
C69 C 0.5171(2) 0.4055(2) 0.16605(10) 0.0298(8) Uani 1 1 d .
C70 C 0.5800(2) 0.3268(2) 0.16885(11) 0.0409(10) Uani 1 1 d .
H70A H 0.6089 0.3232 0.1936 0.061 Uiso 1 1 calc R
H70B H 0.6249 0.3339 0.1515 0.061 Uiso 1 1 calc R
H70C H 0.5465 0.2729 0.1633 0.061 Uiso 1 1 calc R
C71 C 0.4757(2) 0.4088(3) 0.12663(10) 0.0380(9) Uani 1 1 d .
H71A H 0.4439 0.3540 0.1208 0.057 Uiso 1 1 calc R
H71B H 0.5225 0.4162 0.1102 0.057 Uiso 1 1 calc R
H71C H 0.4345 0.4582 0.1237 0.057 Uiso 1 1 calc R
C72 C 0.5698(2) 0.4914(2) 0.17353(10) 0.0357(9) Uani 1 1 d .
H72A H 0.5291 0.5413 0.1718 0.054 Uiso 1 1 calc R
H72B H 0.6132 0.4980 0.1555 0.054 Uiso 1 1 calc R
H72C H 0.6006 0.4892 0.1979 0.054 Uiso 1 1 calc R
C73 C 0.1925(2) 0.3686(2) 0.19295(10) 0.0319(9) Uani 1 1 d .
C74 C 0.1532(2) 0.2786(3) 0.20105(12) 0.0463(11) Uani 1 1 d .
H74A H 0.1830 0.2331 0.1879 0.069 Uiso 1 1 calc R
H74B H 0.0898 0.2784 0.1932 0.069 Uiso 1 1 calc R
H74C H 0.1617 0.2670 0.2272 0.069 Uiso 1 1 calc R
C75 C 0.1761(3) 0.3858(3) 0.15206(11) 0.0509(12) Uani 1 1 d .
H75A H 0.1969 0.4447 0.1466 0.076 Uiso 1 1 calc R
H75B H 0.1127 0.3812 0.1447 0.076 Uiso 1 1 calc R
H75C H 0.2084 0.3424 0.1387 0.076 Uiso 1 1 calc R
C76 C 0.1443(2) 0.4382(3) 0.21357(12) 0.0454(11) Uani 1 1 d .
H76A H 0.1510 0.4251 0.2396 0.068 Uiso 1 1 calc R
H76B H 0.0814 0.4382 0.2050 0.068 Uiso 1 1 calc R
H76C H 0.1696 0.4960 0.2093 0.068 Uiso 1 1 calc R
C77 C 0.8282(2) 0.4576(2) 0.25840(10) 0.0324(9) Uani 1 1 d .
C78 C 0.8902(2) 0.4631(3) 0.29304(12) 0.0560(13) Uani 1 1 d .
H78A H 0.8744 0.5140 0.3073 0.084 Uiso 1 1 calc R
H78B H 0.9513 0.4692 0.2867 0.084 Uiso 1 1 calc R
H78C H 0.8847 0.4096 0.3074 0.084 Uiso 1 1 calc R
C79 C 0.8324(3) 0.5406(3) 0.23581(12) 0.0554(12) Uani 1 1 d .
H79A H 0.7891 0.5369 0.2146 0.083 Uiso 1 1 calc R
H79B H 0.8919 0.5471 0.2277 0.083 Uiso 1 1 calc R
H79C H 0.8187 0.5915 0.2506 0.083 Uiso 1 1 calc R
C80 C 0.8498(3) 0.3781(3) 0.23618(12) 0.0467(11) Uani 1 1 d .
H80A H 0.8458 0.3250 0.2509 0.070 Uiso 1 1 calc R
H80B H 0.9099 0.3837 0.2286 0.070 Uiso 1 1 calc R
H80C H 0.8076 0.3741 0.2146 0.070 Uiso 1 1 calc R
C81 C 0.6789(3) 0.2002(2) 0.31157(10) 0.0356(9) Uani 1 1 d .
C82 C 0.6317(3) 0.1369(3) 0.28514(12) 0.0549(13) Uani 1 1 d .
H82A H 0.5676 0.1429 0.2861 0.082 Uiso 1 1 calc R
H82B H 0.6496 0.0768 0.2916 0.082 Uiso 1 1 calc R
H82C H 0.6472 0.1499 0.2605 0.082 Uiso 1 1 calc R
C83 C 0.7788(3) 0.1971(3) 0.30903(12) 0.0481(11) Uani 1 1 d .
H83A H 0.7913 0.1997 0.2835 0.072 Uiso 1 1 calc R
H83B H 0.8025 0.1424 0.3198 0.072 Uiso 1 1 calc R
H83C H 0.8066 0.2470 0.3222 0.072 Uiso 1 1 calc R
C84 C 0.6565(3) 0.1823(3) 0.34989(11) 0.0496(11) Uani 1 1 d .
H84A H 0.6881 0.2238 0.3665 0.074 Uiso 1 1 calc R
H84B H 0.6741 0.1223 0.3567 0.074 Uiso 1 1 calc R
H84C H 0.5926 0.1890 0.3513 0.074 Uiso 1 1 calc R
Cl85 Cl 0.70130(6) 0.37565(6) 0.42069(3) 0.0369(2) Uani 1 1 d .
Cl86 Cl 0.67587(8) 0.71775(7) 0.45477(3) 0.0542(3) Uani 1 1 d .
C87 C 0.5904(3) 0.5094(4) 0.03870(15) 0.0792(17) Uani 1 1 d .
H87A H 0.5837 0.5120 0.0121 0.119 Uiso 1 1 calc R
H87B H 0.5693 0.4526 0.0468 0.119 Uiso 1 1 calc R
H87C H 0.6529 0.5167 0.0473 0.119 Uiso 1 1 calc R
C88 C 0.5353(4) 0.5840(3) 0.05445(15) 0.0791(17) Uani 1 1 d .
H88A H 0.4725 0.5769 0.0452 0.095 Uiso 1 1 calc R
H88B H 0.5388 0.5781 0.0812 0.095 Uiso 1 1 calc R
C89 C 0.5649(3) 0.6734(4) 0.04521(14) 0.0667(14) Uani 1 1 d .
H89A H 0.5643 0.6782 0.0185 0.080 Uiso 1 1 calc R
H89B H 0.6268 0.6813 0.0555 0.080 Uiso 1 1 calc R
C90 C 0.5097(3) 0.7463(4) 0.05875(14) 0.0682(14) Uani 1 1 d .
H90A H 0.5046 0.7379 0.0851 0.082 Uiso 1 1 calc R
H90B H 0.4495 0.7428 0.0462 0.082 Uiso 1 1 calc R
C91 C 0.5476(3) 0.8378(4) 0.05265(15) 0.0759(16) Uani 1 1 d .
H91A H 0.6068 0.8423 0.0654 0.114 Uiso 1 1 calc R
H91B H 0.5089 0.8822 0.0620 0.114 Uiso 1 1 calc R
H91C H 0.5515 0.8473 0.0266 0.114 Uiso 1 1 calc R
C92 C 0.0257(4) 0.2326(4) 0.30328(18) 0.109(2) Uani 1 1 d .
H92A H 0.0166 0.1791 0.3171 0.163 Uiso 1 1 calc R
H92B H 0.0207 0.2191 0.2772 0.163 Uiso 1 1 calc R
H92C H -0.0191 0.2762 0.3084 0.163 Uiso 1 1 calc R
C93 C 0.1132(6) 0.2676(5) 0.3138(2) 0.167(4) Uani 1 1 d .
H93A H 0.1536 0.2340 0.2993 0.200 Uiso 1 1 calc R
H93B H 0.1122 0.3280 0.3040 0.200 Uiso 1 1 calc R
C94 C 0.1555(5) 0.2740(4) 0.34659(17) 0.101(2) Uani 1 1 d .
H94A H 0.1382 0.2207 0.3595 0.121 Uiso 1 1 calc R
H94B H 0.1265 0.3235 0.3582 0.121 Uiso 1 1 calc R
C95 C 0.2466(5) 0.2845(5) 0.3572(2) 0.125(3) Uani 1 1 d .
H95A H 0.2515 0.3016 0.3832 0.150 Uiso 1 1 calc R
H95B H 0.2672 0.3352 0.3435 0.150 Uiso 1 1 calc R
C96 C 0.3142(4) 0.2089(4) 0.35324(18) 0.097(2) Uani 1 1 d .
H96A H 0.3074 0.1646 0.3720 0.146 Uiso 1 1 calc R
H96B H 0.3745 0.2326 0.3560 0.146 Uiso 1 1 calc R
H96C H 0.3033 0.1821 0.3292 0.146 Uiso 1 1 calc R

loop_
_atom_site_aniso_label
_atom_site_aniso_U_11
_atom_site_aniso_U_22
_atom_site_aniso_U_33
_atom_site_aniso_U_23
_atom_site_aniso_U_13
_atom_site_aniso_U_12
Zr1 0.02392(18) 0.02542(19) 0.02278(19) 0.00018(14) 0.00120(14) 0.00159(14)
O2 0.0342(14) 0.0255(13) 0.0222(13) 0.0027(10) 0.0035(10) 0.0037(10)
O3 0.0287(13) 0.0264(13) 0.0291(14) 0.0015(10) -0.0019(11) -0.0021(10)
O4 0.0229(13) 0.0359(14) 0.0318(15) -0.0003(11) -0.0004(11) 0.0019(11)
O5 0.0315(13) 0.0313(14) 0.0224(13) 0.0023(10) 0.0030(10) 0.0009(11)
N6 0.0319(17) 0.0236(16) 0.0255(16) -0.0005(12) 0.0015(13) 0.0019(13)
N7 0.0261(16) 0.0279(16) 0.0239(16) -0.0024(12) 0.0036(12) -0.0015(12)
C8 0.0186(17) 0.0291(19) 0.0263(19) -0.0015(15) -0.0014(15) -0.0007(14)
C9 0.0235(18) 0.031(2) 0.027(2) -0.0009(15) 0.0016(15) -0.0019(15)
C10 0.0282(19) 0.0245(19) 0.031(2) -0.0011(15) 0.0007(16) 0.0024(15)
C11 0.0255(18) 0.029(2) 0.030(2) 0.0026(16) -0.0003(16) -0.0002(15)
C12 0.030(2) 0.034(2) 0.0233(19) -0.0017(15) 0.0024(16) -0.0011(16)
C13 0.0273(19) 0.0285(19) 0.0240(19) -0.0009(15) 0.0008(15) 0.0030(15)
C14 0.038(2) 0.0270(19) 0.0229(19) -0.0001(15) -0.0021(16) 0.0001(16)
C15 0.046(2) 0.027(2) 0.030(2) -0.0031(16) 0.0037(18) 0.0035(17)
C16 0.035(2) 0.031(2) 0.029(2) 0.0001(16) 0.0093(16) 0.0013(16)
C17 0.029(2) 0.034(2) 0.029(2) -0.0010(16) 0.0092(16) 0.0039(16)
C18 0.027(2) 0.029(2) 0.043(2) -0.0069(17) 0.0013(17) -0.0045(16)
C19 0.0263(19) 0.029(2) 0.031(2) 0.0016(16) -0.0041(16) 0.0061(15)
C20 0.029(2) 0.030(2) 0.025(2) 0.0009(15) 0.0028(16) 0.0063(16)
C21 0.034(2) 0.0275(19) 0.0209(19) 0.0037(15) 0.0023(16) 0.0041(16)
C22 0.036(2) 0.0280(19) 0.0248(19) -0.0034(16) -0.0032(16) 0.0018(16)
C23 0.046(2) 0.028(2) 0.026(2) -0.0028(16) 0.0050(18) 0.0038(17)
C24 0.046(2) 0.028(2) 0.026(2) 0.0047(16) 0.0044(18) 0.0096(17)
C25 0.035(2) 0.033(2) 0.024(2) 0.0022(16) 0.0029(16) 0.0060(16)
C26 0.0285(19) 0.0270(19) 0.029(2) -0.0010(15) 0.0032(16) 0.0009(15)
C27 0.035(2) 0.046(2) 0.032(2) -0.0034(18) 0.0087(17) 0.0039(18)
C28 0.035(2) 0.052(3) 0.030(2) -0.0057(18) 0.0022(17) 0.0011(19)
C29 0.078(3) 0.033(2) 0.036(2) -0.0047(19) 0.008(2) 0.009(2)
C30 0.029(2) 0.033(2) 0.033(2) 0.0028(17) 0.0013(16) 0.0013(16)
C31 0.066(3) 0.033(2) 0.045(3) 0.0096(19) -0.003(2) -0.007(2)
C32 0.055(3) 0.046(3) 0.049(3) 0.022(2) 0.021(2) 0.013(2)
C33 0.046(3) 0.044(2) 0.048(3) 0.015(2) -0.007(2) -0.002(2)
C34 0.0235(19) 0.049(2) 0.035(2) -0.0034(19) -0.0058(17) 0.0003(17)
C35 0.044(3) 0.067(3) 0.078(4) -0.004(3) -0.008(3) 0.023(2)
C36 0.047(3) 0.072(3) 0.048(3) -0.014(2) -0.007(2) -0.013(2)
C37 0.032(2) 0.108(4) 0.042(3) 0.007(3) 0.001(2) -0.013(2)
C38 0.037(2) 0.033(2) 0.022(2) 0.0023(15) -0.0026(16) -0.0029(16)
C39 0.033(2) 0.063(3) 0.032(2) -0.008(2) 0.0042(18) 0.009(2)
C40 0.034(2) 0.062(3) 0.037(2) -0.007(2) -0.0059(18) 0.011(2)
C41 0.066(3) 0.044(3) 0.053(3) 0.016(2) 0.013(2) -0.004(2)
Cl42 0.0596(7) 0.0366(5) 0.0374(6) 0.0040(4) 0.0004(5) 0.0202(5)
Cl43 0.0436(6) 0.0340(5) 0.0565(7) -0.0075(5) -0.0118(5) -0.0020(4)
Zr44 0.02239(18) 0.0301(2) 0.0284(2) 0.00241(15) 0.00017(14) -0.00002(14)
O45 0.0212(13) 0.0411(15) 0.0300(14) 0.0033(11) -0.0001(11) -0.0028(11)
O46 0.0335(14) 0.0299(14) 0.0291(14) 0.0002(11) -0.0010(11) 0.0020(11)
O47 0.0271(13) 0.0279(13) 0.0378(15) -0.0011(11) -0.0003(11) -0.0020(10)
O48 0.0229(13) 0.0359(14) 0.0353(15) 0.0022(11) 0.0011(11) -0.0033(11)
N49 0.0256(16) 0.047(2) 0.0240(17) 0.0031(14) -0.0005(13) 0.0031(14)
N50 0.0332(17) 0.0353(18) 0.0313(18) 0.0037(14) -0.0024(14) 0.0037(14)
C51 0.0232(19) 0.034(2) 0.031(2) -0.0009(16) 0.0006(16) 0.0012(15)
C52 0.0255(19) 0.0270(19) 0.028(2) -0.0005(15) 0.0006(16) 0.0021(15)
C53 0.030(2) 0.0296(19) 0.029(2) -0.0054(16) -0.0005(16) -0.0017(15)
C54 0.0227(18) 0.034(2) 0.029(2) 0.0017(16) -0.0037(16) -0.0005(15)
C55 0.0230(19) 0.036(2) 0.033(2) 0.0014(17) 0.0052(16) -0.0039(16)
C56 0.0220(19) 0.039(2) 0.029(2) 0.0015(16) -0.0019(16) -0.0025(16)
C57 0.030(2) 0.047(2) 0.030(2) 0.0085(18) 0.0024(17) -0.0086(17)
C58 0.026(2) 0.070(3) 0.029(2) 0.003(2) 0.0007(17) -0.0043(19)
C59 0.027(2) 0.050(3) 0.038(2) -0.0030(19) -0.0005(18) 0.0063(18)
C60 0.034(2) 0.042(2) 0.035(2) -0.0053(18) -0.0039(18) 0.0081(18)
C61 0.045(2) 0.039(2) 0.039(2) 0.0077(19) -0.0018(19) 0.0094(19)
C62 0.035(2) 0.029(2) 0.041(2) 0.0040(17) 0.0032(18) -0.0014(16)
C63 0.0229(19) 0.032(2) 0.039(2) -0.0019(17) 0.0003(16) -0.0024(16)
C64 0.030(2) 0.032(2) 0.046(3) -0.0020(18) -0.0050(18) -0.0031(16)
C65 0.026(2) 0.039(2) 0.046(3) -0.0197(19) -0.0035(18) -0.0051(17)
C66 0.030(2) 0.039(2) 0.034(2) -0.0015(18) -0.0047(17) -0.0035(17)
C67 0.0222(18) 0.030(2) 0.034(2) 0.0023(16) 0.0006(16) -0.0028(15)
C68 0.0189(18) 0.037(2) 0.035(2) -0.0019(17) 0.0009(16) 0.0002(16)
C69 0.0276(19) 0.030(2) 0.032(2) 0.0015(16) 0.0045(16) 0.0012(16)
C70 0.039(2) 0.038(2) 0.049(3) -0.0017(19) 0.0193(19) 0.0032(18)
C71 0.036(2) 0.052(3) 0.027(2) 0.0006(18) 0.0077(17) -0.0031(18)
C72 0.037(2) 0.035(2) 0.036(2) 0.0026(17) 0.0083(18) -0.0016(17)
C73 0.0223(19) 0.040(2) 0.032(2) -0.0015(17) -0.0009(16) -0.0005(16)
C74 0.029(2) 0.050(3) 0.059(3) -0.002(2) -0.001(2) -0.0088(19)
C75 0.029(2) 0.088(3) 0.034(2) 0.004(2) -0.0069(19) 0.000(2)
C76 0.030(2) 0.049(3) 0.056(3) -0.007(2) -0.005(2) 0.0043(19)
C77 0.0254(19) 0.040(2) 0.032(2) -0.0032(17) 0.0067(16) -0.0062(16)
C78 0.023(2) 0.078(3) 0.065(3) -0.015(3) -0.005(2) -0.010(2)
C79 0.065(3) 0.043(3) 0.062(3) 0.007(2) 0.033(2) -0.008(2)
C80 0.044(2) 0.050(3) 0.048(3) -0.009(2) 0.015(2) -0.004(2)
C81 0.046(2) 0.028(2) 0.031(2) -0.0004(16) -0.0028(18) -0.0060(17)
C82 0.073(3) 0.042(3) 0.047(3) -0.003(2) -0.010(2) -0.020(2)
C83 0.050(3) 0.040(2) 0.052(3) 0.003(2) -0.005(2) 0.012(2)
C84 0.072(3) 0.037(2) 0.040(3) 0.003(2) 0.002(2) -0.006(2)
Cl85 0.0406(6) 0.0381(5) 0.0309(5) 0.0030(4) -0.0031(4) -0.0011(4)
Cl86 0.0622(7) 0.0469(6) 0.0510(7) -0.0198(5) -0.0093(6) -0.0026(5)
C87 0.071(4) 0.103(5) 0.063(4) 0.017(3) 0.005(3) 0.010(3)
C88 0.117(5) 0.067(4) 0.056(4) -0.006(3) 0.019(3) -0.019(3)
C89 0.056(3) 0.092(4) 0.051(3) 0.014(3) -0.001(2) 0.002(3)
C90 0.063(3) 0.086(4) 0.055(3) -0.003(3) 0.000(3) 0.008(3)
C91 0.066(4) 0.099(5) 0.062(4) -0.001(3) 0.001(3) -0.006(3)
C92 0.074(4) 0.117(6) 0.135(6) -0.040(5) 0.002(4) 0.015(4)
C93 0.208(9) 0.162(8) 0.115(7) 0.054(6) -0.078(7) -0.110(7)
C94 0.135(6) 0.071(4) 0.094(5) 0.024(4) -0.003(5) -0.023(4)
C95 0.098(6) 0.175(9) 0.107(6) 0.018(5) 0.042(5) -0.025(6)
C96 0.090(5) 0.073(4) 0.131(6) 0.035(4) 0.023(4) -0.012(4)

loop_
_atom_type_symbol
_atom_type_description
_atom_type_scat_dispersion_real
_atom_type_scat_dispersion_imag
_atom_type_scat_source
C C 0.0033 0.0016 'International Tables Vol C Tables 4.2.6.8 and 6.1.1.4'
H H 0.0000 0.0000 'International Tables Vol C Tables 4.2.6.8 and 6.1.1.4'
Cl Cl 0.1484 0.1585 'International Tables Vol C Tables 4.2.6.8 and 6.1.1.4'
N N 0.0061 0.0033 'International Tables Vol C Tables 4.2.6.8 and 6.1.1.4'
O O 0.0106 0.0060 'International Tables Vol C Tables 4.2.6.8 and 6.1.1.4'
Zr Zr -2.9673 0.5597 'International Tables Vol C Tables 4.2.6.8 and 6.1.1.4'

loop_
_geom_angle_atom_site_label_1
_geom_angle_atom_site_label_2
_geom_angle_atom_site_label_3
_geom_angle
O4 Zr1 O5 107.83(10)
O4 Zr1 O2 97.32(9)
O5 Zr1 O2 96.89(9)
O4 Zr1 O3 93.80(9)
O5 Zr1 O3 97.66(9)
O2 Zr1 O3 158.03(10)
O4 Zr1 N6 93.55(10)
O5 Zr1 N6 158.42(9)
O2 Zr1 N6 76.94(9)
O3 Zr1 N6 83.53(9)
O4 Zr1 N7 163.46(10)
O5 Zr1 N7 86.77(9)
O2 Zr1 N7 88.34(9)
O3 Zr1 N7 76.16(9)
N6 Zr1 N7 72.52(9)
C8 O2 Zr1 143.1(2)
C21 O3 Zr1 143.6(2)
C34 O4 Zr1 176.3(2)
C38 O5 Zr1 160.9(2)
C16 N6 C15 110.4(3)
C16 N6 C14 109.8(3)
C15 N6 C14 105.7(3)
C16 N6 Zr1 109.3(2)
C15 N6 Zr1 112.7(2)
C14 N6 Zr1 108.9(2)
C18 N7 C17 109.7(3)
C18 N7 C19 106.5(3)
C17 N7 C19 111.0(3)
C18 N7 Zr1 109.0(2)
C17 N7 Zr1 110.08(19)
C19 N7 Zr1 110.5(2)
O2 C8 C13 119.3(3)
O2 C8 C9 120.6(3)
C13 C8 C9 120.1(3)
C10 C9 C8 117.7(3)
C10 C9 C26 121.2(3)
C8 C9 C26 121.1(3)
C11 C10 C9 123.7(3)
C11 C10 H10 118.2
C9 C10 H10 118.2
C10 C11 C12 116.7(3)
C10 C11 C30 123.2(3)
C12 C11 C30 120.1(3)
C13 C12 C11 122.8(3)
C13 C12 H12 118.6
C11 C12 H12 118.6
C12 C13 C8 119.0(3)
C12 C13 C14 118.1(3)
C8 C13 C14 122.6(3)
C13 C14 N6 118.4(3)
C13 C14 H14A 107.7
N6 C14 H14A 107.7
C13 C14 H14B 107.7
N6 C14 H14B 107.7
H14A C14 H14B 107.1
N6 C15 H15A 109.5
N6 C15 H15B 109.5
H15A C15 H15B 109.5
N6 C15 H15C 109.5
H15A C15 H15C 109.5
H15B C15 H15C 109.5
N6 C16 C17 110.7(3)
N6 C16 H16A 109.5
C17 C16 H16A 109.5
N6 C16 H16B 109.5
C17 C16 H16B 109.5
H16A C16 H16B 108.1
N7 C17 C16 110.8(3)
N7 C17 H17A 109.5
C16 C17 H17A 109.5
N7 C17 H17B 109.5
C16 C17 H17B 109.5
H17A C17 H17B 108.1
N7 C18 H18A 109.5
N7 C18 H18B 109.5
H18A C18 H18B 109.5
N7 C18 H18C 109.5
H18A C18 H18C 109.5
H18B C18 H18C 109.5
N7 C19 C20 115.9(3)
N7 C19 H19A 108.3
C20 C19 H19A 108.3
N7 C19 H19B 108.3
C20 C19 H19B 108.3
H19A C19 H19B 107.4
C25 C20 C21 119.6(3)
C25 C20 C19 119.1(3)
C21 C20 C19 121.3(3)
O3 C21 C22 120.3(3)
O3 C21 C20 121.7(3)
C22 C21 C20 118.0(3)
C23 C22 C21 122.7(3)
C23 C22 Cl43 118.7(3)
C21 C22 Cl43 118.5(3)
C22 C23 C24 118.1(3)
C22 C23 H23 121.0
C24 C23 H23 121.0
C23 C24 C25 120.9(3)
C23 C24 Cl42 119.3(3)
C25 C24 Cl42 119.8(3)
C20 C25 C24 120.5(3)
C20 C25 H25 119.8
C24 C25 H25 119.8
C27 C26 C29 108.6(3)
C27 C26 C9 109.5(3)
C29 C26 C9 111.6(3)
C27 C26 C28 108.8(3)
C29 C26 C28 106.8(3)
C9 C26 C28 111.5(3)
C26 C27 H27A 109.5
C26 C27 H27B 109.5
H27A C27 H27B 109.5
C26 C27 H27C 109.5
H27A C27 H27C 109.5
H27B C27 H27C 109.5
C26 C28 H28A 109.5
C26 C28 H28B 109.5
H28A C28 H28B 109.5
C26 C28 H28C 109.5
H28A C28 H28C 109.5
H28B C28 H28C 109.5
C26 C29 H29A 109.5
C26 C29 H29B 109.5
H29A C29 H29B 109.5
C26 C29 H29C 109.5
H29A C29 H29C 109.5
H29B C29 H29C 109.5
C11 C30 C32 110.5(3)
C11 C30 C31 111.5(3)
C32 C30 C31 107.5(3)
C11 C30 C33 109.3(3)
C32 C30 C33 109.5(3)
C31 C30 C33 108.6(3)
C30 C31 H31A 109.5
C30 C31 H31B 109.5
H31A C31 H31B 109.5
C30 C31 H31C 109.5
H31A C31 H31C 109.5
H31B C31 H31C 109.5
C30 C32 H32A 109.5
C30 C32 H32B 109.5
H32A C32 H32B 109.5
C30 C32 H32C 109.5
H32A C32 H32C 109.5
H32B C32 H32C 109.5
C30 C33 H33A 109.5
C30 C33 H33B 109.5
H33A C33 H33B 109.5
C30 C33 H33C 109.5
H33A C33 H33C 109.5
H33B C33 H33C 109.5
O4 C34 C36 108.0(3)
O4 C34 C37 108.1(3)
C36 C34 C37 110.6(4)
O4 C34 C35 108.2(3)
C36 C34 C35 110.9(3)
C37 C34 C35 110.9(4)
C34 C35 H35A 109.5
C34 C35 H35B 109.5
H35A C35 H35B 109.5
C34 C35 H35C 109.5
H35A C35 H35C 109.5
H35B C35 H35C 109.5
C34 C36 H36A 109.5
C34 C36 H36B 109.5
H36A C36 H36B 109.5
C34 C36 H36C 109.5
H36A C36 H36C 109.5
H36B C36 H36C 109.5
C34 C37 H37A 109.5
C34 C37 H37B 109.5
H37A C37 H37B 109.5
C34 C37 H37C 109.5
H37A C37 H37C 109.5
H37B C37 H37C 109.5
O5 C38 C39 108.6(3)
O5 C38 C41 108.1(3)
C39 C38 C41 111.2(3)
O5 C38 C40 108.8(3)
C39 C38 C40 109.7(3)
C41 C38 C40 110.4(3)
C38 C39 H39A 109.5
C38 C39 H39B 109.5
H39A C39 H39B 109.5
C38 C39 H39C 109.5
H39A C39 H39C 109.5
H39B C39 H39C 109.5
C38 C40 H40A 109.5
C38 C40 H40B 109.5
H40A C40 H40B 109.5
C38 C40 H40C 109.5
H40A C40 H40C 109.5
H40B C40 H40C 109.5
C38 C41 H41A 109.5
C38 C41 H41B 109.5
H41A C41 H41B 109.5
C38 C41 H41C 109.5
H41A C41 H41C 109.5
H41B C41 H41C 109.5
O47 Zr44 O48 108.04(10)
O47 Zr44 O45 96.75(9)
O48 Zr44 O45 95.86(10)
O47 Zr44 O46 91.59(10)
O48 Zr44 O46 96.60(10)
O45 Zr44 O46 162.07(9)
O47 Zr44 N49 93.93(10)
O48 Zr44 N49 157.54(10)
O45 Zr44 N49 76.48(9)
O46 Zr44 N49 87.17(9)
O47 Zr44 N50 161.28(11)
O48 Zr44 N50 88.03(10)
O45 Zr44 N50 90.92(9)
O46 Zr44 N50 76.70(9)
N49 Zr44 N50 71.24(10)
C51 O45 Zr44 145.3(2)
C68 O46 Zr44 142.1(2)
C81 O47 Zr44 166.7(2)
C77 O48 Zr44 163.6(2)
C58 N49 C59 110.0(3)
C58 N49 C57 106.7(3)
C59 N49 C57 110.1(3)
C58 N49 Zr44 111.4(2)
C59 N49 Zr44 110.8(2)
C57 N49 Zr44 107.7(2)
C61 N50 C60 110.3(3)
C61 N50 C62 106.8(3)
C60 N50 C62 109.4(3)
C61 N50 Zr44 107.2(2)
C60 N50 Zr44 112.6(2)
C62 N50 Zr44 110.5(2)
O45 C51 C56 118.7(3)
O45 C51 C52 121.9(3)
C56 C51 C52 119.5(3)
C53 C52 C51 117.1(3)
C53 C52 C69 121.1(3)
C51 C52 C69 121.7(3)
C54 C53 C52 124.6(3)
C54 C53 H53 117.7
C52 C53 H53 117.7
C53 C54 C55 116.4(3)
C53 C54 C73 123.7(3)
C55 C54 C73 119.9(3)
C56 C55 C54 122.0(3)
C56 C55 H55 119.0
C54 C55 H55 119.0
C55 C56 C51 120.1(3)
C55 C56 C57 119.7(3)
C51 C56 C57 120.2(3)
N49 C57 C56 114.9(3)
N49 C57 H57A 108.6
C56 C57 H57A 108.6
N49 C57 H57B 108.6
C56 C57 H57B 108.6
H57A C57 H57B 107.5
N49 C58 H58A 109.5
N49 C58 H58B 109.5
H58A C58 H58B 109.5
N49 C58 H58C 109.5
H58A C58 H58C 109.5
H58B C58 H58C 109.5
N49 C59 C60 111.0(3)
N49 C59 H59A 109.4
C60 C59 H59A 109.4
N49 C59 H59B 109.4
C60 C59 H59B 109.4
H59A C59 H59B 108.0
N50 C60 C59 110.7(3)
N50 C60 H60A 109.5
C59 C60 H60A 109.5
N50 C60 H60B 109.5
C59 C60 H60B 109.5
H60A C60 H60B 108.1
N50 C61 H61A 109.5
N50 C61 H61B 109.5
H61A C61 H61B 109.5
N50 C61 H61C 109.5
H61A C61 H61C 109.5
H61B C61 H61C 109.5
C63 C62 N50 113.1(3)
C63 C62 H62A 109.0
N50 C62 H62A 109.0
C63 C62 H62B 109.0
N50 C62 H62B 109.0
H62A C62 H62B 107.8
C64 C63 C68 120.2(4)
C64 C63 C62 120.6(3)
C68 C63 C62 119.2(3)
C65 C64 C63 120.5(4)
C65 C64 H64 119.7
C63 C64 H64 119.7
C66 C65 C64 120.9(3)
C66 C65 Cl86 119.3(3)
C64 C65 Cl86 119.8(3)
C65 C66 C67 118.2(4)
C65 C66 H66 120.9
C67 C66 H66 120.9
C68 C67 C66 122.8(3)
C68 C67 Cl85 118.9(3)
C66 C67 Cl85 118.2(3)
O46 C68 C67 121.3(3)
O46 C68 C63 121.3(3)
C67 C68 C63 117.3(3)
C70 C69 C71 106.9(3)
C70 C69 C52 108.5(3)
C71 C69 C52 112.8(3)
C70 C69 C72 109.9(3)
C71 C69 C72 107.7(3)
C52 C69 C72 110.9(3)
C69 C70 H70A 109.5
C69 C70 H70B 109.5
H70A C70 H70B 109.5
C69 C70 H70C 109.5
H70A C70 H70C 109.5
H70B C70 H70C 109.5
C69 C71 H71A 109.5
C69 C71 H71B 109.5
H71A C71 H71B 109.5
C69 C71 H71C 109.5
H71A C71 H71C 109.5
H71B C71 H71C 109.5
C69 C72 H72A 109.5
C69 C72 H72B 109.5
H72A C72 H72B 109.5
C69 C72 H72C 109.5
H72A C72 H72C 109.5
H72B C72 H72C 109.5
C76 C73 C75 109.1(3)
C76 C73 C54 109.3(3)
C75 C73 C54 111.6(3)
C76 C73 C74 108.3(3)
C75 C73 C74 108.2(3)
C54 C73 C74 110.2(3)
C73 C74 H74A 109.5
C73 C74 H74B 109.5
H74A C74 H74B 109.5
C73 C74 H74C 109.5
H74A C74 H74C 109.5
H74B C74 H74C 109.5
C73 C75 H75A 109.5
C73 C75 H75B 109.5
H75A C75 H75B 109.5
C73 C75 H75C 109.5
H75A C75 H75C 109.5
H75B C75 H75C 109.5
C73 C76 H76A 109.5
C73 C76 H76B 109.5
H76A C76 H76B 109.5
C73 C76 H76C 109.5
H76A C76 H76C 109.5
H76B C76 H76C 109.5
O48 C77 C80 108.3(3)
O48 C77 C79 108.6(3)
C80 C77 C79 110.4(3)
O48 C77 C78 107.6(3)
C80 C77 C78 110.6(3)
C79 C77 C78 111.3(3)
C77 C78 H78A 109.5
C77 C78 H78B 109.5
H78A C78 H78B 109.5
C77 C78 H78C 109.5
H78A C78 H78C 109.5
H78B C78 H78C 109.5
C77 C79 H79A 109.5
C77 C79 H79B 109.5
H79A C79 H79B 109.5
C77 C79 H79C 109.5
H79A C79 H79C 109.5
H79B C79 H79C 109.5
C77 C80 H80A 109.5
C77 C80 H80B 109.5
H80A C80 H80B 109.5
C77 C80 H80C 109.5
H80A C80 H80C 109.5
H80B C80 H80C 109.5
O47 C81 C84 108.6(3)
O47 C81 C82 107.7(3)
C84 C81 C82 111.0(3)
O47 C81 C83 107.5(3)
C84 C81 C83 110.9(3)
C82 C81 C83 111.0(4)
C81 C82 H82A 109.5
C81 C82 H82B 109.5
H82A C82 H82B 109.5
C81 C82 H82C 109.5
H82A C82 H82C 109.5
H82B C82 H82C 109.5
C81 C83 H83A 109.5
C81 C83 H83B 109.5
H83A C83 H83B 109.5
C81 C83 H83C 109.5
H83A C83 H83C 109.5
H83B C83 H83C 109.5
C81 C84 H84A 109.5
C81 C84 H84B 109.5
H84A C84 H84B 109.5
C81 C84 H84C 109.5
H84A C84 H84C 109.5
H84B C84 H84C 109.5
C88 C87 H87A 109.5
C88 C87 H87B 109.5
H87A C87 H87B 109.5
C88 C87 H87C 109.5
H87A C87 H87C 109.5
H87B C87 H87C 109.5
C89 C88 C87 113.8(5)
C89 C88 H88A 108.8
C87 C88 H88A 108.8
C89 C88 H88B 108.8
C87 C88 H88B 108.8
H88A C88 H88B 107.7
C88 C89 C90 114.5(5)
C88 C89 H89A 108.6
C90 C89 H89A 108.6
C88 C89 H89B 108.6
C90 C89 H89B 108.6
H89A C89 H89B 107.6
C89 C90 C91 113.5(5)
C89 C90 H90A 108.9
C91 C90 H90A 108.9
C89 C90 H90B 108.9
C91 C90 H90B 108.9
H90A C90 H90B 107.7
C90 C91 H91A 109.5
C90 C91 H91B 109.5
H91A C91 H91B 109.5
C90 C91 H91C 109.5
H91A C91 H91C 109.5
H91B C91 H91C 109.5
C93 C92 H92A 109.5
C93 C92 H92B 109.5
H92A C92 H92B 109.5
C93 C92 H92C 109.5
H92A C92 H92C 109.5
H92B C92 H92C 109.5
C94 C93 C92 129.3(8)
C94 C93 H93A 104.9
C92 C93 H93A 105.0
C94 C93 H93B 105.0
C92 C93 H93B 105.0
H93A C93 H93B 105.8
C93 C94 C95 130.5(8)
C93 C94 H94A 104.7
C95 C94 H94A 104.7
C93 C94 H94B 104.6
C95 C94 H94B 104.7
H94A C94 H94B 105.7
C94 C95 C96 121.7(7)
C94 C95 H95A 106.9
C96 C95 H95A 106.9
C94 C95 H95B 106.9
C96 C95 H95B 106.9
H95A C95 H95B 106.7
C95 C96 H96A 109.5
C95 C96 H96B 109.5
H96A C96 H96B 109.5
C95 C96 H96C 109.5
H96A C96 H96C 109.5
H96B C96 H96C 109.5

loop_
_geom_bond_atom_site_label_1
_geom_bond_atom_site_label_2
_geom_bond_distance
Zr1 O4 1.918(2)
Zr1 O5 1.943(2)
Zr1 O2 2.019(2)
Zr1 O3 2.055(2)
Zr1 N6 2.462(3)
Zr1 N7 2.493(3)
O2 C8 1.347(4)
O3 C21 1.342(4)
O4 C34 1.415(4)
O5 C38 1.409(4)
N6 C16 1.476(4)
N6 C15 1.484(4)
N6 C14 1.500(4)
N7 C18 1.485(4)
N7 C17 1.490(4)
N7 C19 1.493(4)
C8 C13 1.408(5)
C8 C9 1.418(5)
C9 C10 1.401(5)
C9 C26 1.534(5)
C10 C11 1.389(5)
C10 H10 0.9500
C11 C12 1.396(5)
C11 C30 1.531(5)
C12 C13 1.394(5)
C12 H12 0.9500
C13 C14 1.493(4)
C14 H14A 0.9900
C14 H14B 0.9900
C15 H15A 0.9800
C15 H15B 0.9800
C15 H15C 0.9800
C16 C17 1.534(5)
C16 H16A 0.9900
C16 H16B 0.9900
C17 H17A 0.9900
C17 H17B 0.9900
C18 H18A 0.9800
C18 H18B 0.9800
C18 H18C 0.9800
C19 C20 1.519(5)
C19 H19A 0.9900
C19 H19B 0.9900
C20 C25 1.384(5)
C20 C21 1.403(5)
C21 C22 1.395(5)
C22 C23 1.377(5)
C22 Cl43 1.743(4)
C23 C24 1.380(5)
C23 H23 0.9500
C24 C25 1.391(5)
C24 Cl42 1.746(3)
C25 H25 0.9500
C26 C27 1.530(5)
C26 C29 1.530(5)
C26 C28 1.540(5)
C27 H27A 0.9800
C27 H27B 0.9800
C27 H27C 0.9800
C28 H28A 0.9800
C28 H28B 0.9800
C28 H28C 0.9800
C29 H29A 0.9800
C29 H29B 0.9800
C29 H29C 0.9800
C30 C32 1.533(5)
C30 C31 1.536(5)
C30 C33 1.539(5)
C31 H31A 0.9800
C31 H31B 0.9800
C31 H31C 0.9800
C32 H32A 0.9800
C32 H32B 0.9800
C32 H32C 0.9800
C33 H33A 0.9800
C33 H33B 0.9800
C33 H33C 0.9800
C34 C36 1.517(5)
C34 C37 1.524(6)
C34 C35 1.528(5)
C35 H35A 0.9800
C35 H35B 0.9800
C35 H35C 0.9800
C36 H36A 0.9800
C36 H36B 0.9800
C36 H36C 0.9800
C37 H37A 0.9800
C37 H37B 0.9800
C37 H37C 0.9800
C38 C39 1.515(5)
C38 C41 1.523(5)
C38 C40 1.539(5)
C39 H39A 0.9800
C39 H39B 0.9800
C39 H39C 0.9800
C40 H40A 0.9800
C40 H40B 0.9800
C40 H40C 0.9800
C41 H41A 0.9800
C41 H41B 0.9800
C41 H41C 0.9800
Zr44 O47 1.909(2)
Zr44 O48 1.931(2)
Zr44 O45 2.042(2)
Zr44 O46 2.085(2)
Zr44 N49 2.459(3)
Zr44 N50 2.488(3)
O45 C51 1.345(4)
O46 C68 1.325(4)
O47 C81 1.437(4)
O48 C77 1.425(4)
N49 C58 1.483(4)
N49 C59 1.484(4)
N49 C57 1.497(4)
N50 C61 1.480(5)
N50 C60 1.493(5)
N50 C62 1.510(4)
C51 C56 1.411(5)
C51 C52 1.417(5)
C52 C53 1.401(5)
C52 C69 1.540(5)
C53 C54 1.390(5)
C53 H53 0.9500
C54 C55 1.396(5)
C54 C73 1.535(5)
C55 C56 1.392(4)
C55 H55 0.9500
C56 C57 1.498(5)
C57 H57A 0.9900
C57 H57B 0.9900
C58 H58A 0.9800
C58 H58B 0.9800
C58 H58C 0.9800
C59 C60 1.517(5)
C59 H59A 0.9900
C59 H59B 0.9900
C60 H60A 0.9900
C60 H60B 0.9900
C61 H61A 0.9800
C61 H61B 0.9800
C61 H61C 0.9800
C62 C63 1.502(5)
C62 H62A 0.9900
C62 H62B 0.9900
C63 C64 1.389(5)
C63 C68 1.417(5)
C64 C65 1.386(5)
C64 H64 0.9500
C65 C66 1.384(5)
C65 Cl86 1.743(4)
C66 C67 1.395(5)
C66 H66 0.9500
C67 C68 1.394(5)
C67 Cl85 1.741(4)
C69 C70 1.532(5)
C69 C71 1.537(5)
C69 C72 1.548(5)
C70 H70A 0.9800
C70 H70B 0.9800
C70 H70C 0.9800
C71 H71A 0.9800
C71 H71B 0.9800
C71 H71C 0.9800
C72 H72A 0.9800
C72 H72B 0.9800
C72 H72C 0.9800
C73 C76 1.529(5)
C73 C75 1.532(5)
C73 C74 1.536(5)
C74 H74A 0.9800
C74 H74B 0.9800
C74 H74C 0.9800
C75 H75A 0.9800
C75 H75B 0.9800
C75 H75C 0.9800
C76 H76A 0.9800
C76 H76B 0.9800
C76 H76C 0.9800
C77 C80 1.516(5)
C77 C79 1.522(5)
C77 C78 1.524(5)
C78 H78A 0.9800
C78 H78B 0.9800
C78 H78C 0.9800
C79 H79A 0.9800
C79 H79B 0.9800
C79 H79C 0.9800
C80 H80A 0.9800
C80 H80B 0.9800
C80 H80C 0.9800
C81 C84 1.509(5)
C81 C82 1.510(5)
C81 C83 1.527(5)
C82 H82A 0.9800
C82 H82B 0.9800
C82 H82C 0.9800
C83 H83A 0.9800
C83 H83B 0.9800
C83 H83C 0.9800
C84 H84A 0.9800
C84 H84B 0.9800
C84 H84C 0.9800
C87 C88 1.554(7)
C87 H87A 0.9800
C87 H87B 0.9800
C87 H87C 0.9800
C88 C89 1.484(7)
C88 H88A 0.9900
C88 H88B 0.9900
C89 C90 1.503(7)
C89 H89A 0.9900
C89 H89B 0.9900
C90 C91 1.533(7)
C90 H90A 0.9900
C90 H90B 0.9900
C91 H91A 0.9800
C91 H91B 0.9800
C91 H91C 0.9800
C92 C93 1.452(8)
C92 H92A 0.9800
C92 H92B 0.9800
C92 H92C 0.9800
C93 C94 1.324(8)
C93 H93A 0.9900
C93 H93B 0.9900
C94 C95 1.413(8)
C94 H94A 0.9900
C94 H94B 0.9900
C95 C96 1.559(8)
C95 H95A 0.9900
C95 H95B 0.9900
C96 H96A 0.9800
C96 H96B 0.9800
C96 H96C 0.9800
